data_4030261
loop_
_publ_author_name
'Bevan, D. J. M.'
'Mohyla, J.'
'Hoskins, B. F.'
'Steen, R. J.'

_publ_section_title
;
 The crystal structures of some Vernier phases in the yttrium
 oxide-fluoride system
;
_journal_name_full 'European Journal of Solid State and Inorganic Chemistry'
_journal_page_first 451
_journal_page_last 465
_journal_volume 27
_journal_year 1990
_chemical_formula_sum 'F7 O4 Y5'
_chemical_formula_weight 641.52
_space_group_IT_number 39
_symmetry_cell_setting orthorhombic
_symmetry_Int_Tables_number 39
_symmetry_space_group_name_Hall 'A 2 -2b'
_symmetry_space_group_name_H-M 'A b m 2'
_cell_angle_alpha 90
_cell_angle_beta 90
_cell_angle_gamma 90
_cell_formula_units_Z 4
_cell_length_a 5.403(1)
_cell_length_b 27.698(8)
_cell_length_c 5.540(1)
_cell_volume 829.1(3)
_diffrn_ambient_temperature 293
_diffrn_radiation_probe x-ray
_diffrn_radiation_type CuK\a
_diffrn_radiation_wavelength 1.542
_exptl_absorpt_coefficient_mu 4.855
_exptl_crystal_density_diffrn 5.14
_refine_ls_number_parameters 27
_refine_ls_number_reflns 426
_refine_ls_R_factor_gt 0.061
_refine_ls_wR_factor_gt 0.047
_cod_data_source_file EJSSIC-1990-27-451-465-1.cif
_cod_data_source_block Y5O4F7
_cod_original_sg_symbol_Hall 'A 2 -2c'
_cod_database_code 4030261

loop_
_symmetry_equiv_pos_site_id
_symmetry_equiv_pos_as_xyz
1 x,y,z
2 -x,-y,z
3 -x,y,1/2+z
4 x,-y,1/2+z
5 x,1/2+y,1/2+z
6 -x,1/2-y,1/2+z
7 -x,1/2+y,z
8 x,1/2-y,z

loop_
_atom_site_label
_atom_site_type_symbol
_atom_site_thermal_displace_type
_atom_site_fract_x
_atom_site_fract_y
_atom_site_fract_z
_atom_site_occupancy
_atom_site_U_iso_or_equiv
Y1 Y Uiso 0.7154(7) 0.0509(2) 0.25000 1.000 0.0163(4)
Y2 Y Uiso 0.2890(10) 0.1516(2) 0.2964(8) 1.000 0.0163(4)
Y3 Y Uiso 0.714(2) 0.25000 0.239(2) 1.000 0.0163(4)
F1 F Uiso 0.50000 0.00000 0.981(6) 0.636 0.0220(10)
F2 F Uiso 0.452(5) 0.1011(7) 0.023(3) 0.636 0.0220(10)
F3 F Uiso 0.460(5) 0.2006(9) 0.002(5) 0.636 0.0220(10)
F4 F Uiso 0.00000 0.00000 0.090(5) 0.636 0.0220(10)
F5 F Uiso 0.055(4) 0.0857(6) 0.424(3) 0.636 0.0220(10)
F6 F Uiso 0.912(4) 0.1718(6) 0.160(3) 0.636 0.0220(10)
F7 F Uiso 0.111(5) 0.25000 0.369(4) 0.636 0.0220(10)
O1 O Uiso 0.50000 0.00000 0.981(6) 0.364 0.0220(10)
O2 O Uiso 0.452(5) 0.1011(7) 0.023(3) 0.364 0.0220(10)
O3 O Uiso 0.460(5) 0.2006(9) 0.002(5) 0.364 0.0220(10)
O4 O Uiso 0.00000 0.00000 0.090(5) 0.364 0.0220(10)
O5 O Uiso 0.055(4) 0.0857(6) 0.424(3) 0.364 0.0220(10)
O6 O Uiso 0.912(4) 0.1718(6) 0.160(3) 0.364 0.0220(10)
O7 O Uiso 0.111(5) 0.25000 0.369(4) 0.364 0.0220(10)

loop_
_atom_type_symbol
_atom_type_description
_atom_type_scat_dispersion_real
_atom_type_scat_dispersion_imag
_atom_type_scat_source
F F 0.0727 0.0534 ' International Tables Vol C Tables 4.2.6.8 and 6.1.1.4'
O O 0.0492 0.0322 ' International Tables Vol C Tables 4.2.6.8 and 6.1.1.4'
Y Y -0.2670 2.0244 ' International Tables Vol C Tables 4.2.6.8 and 6.1.1.4'

loop_
_geom_angle_atom_site_label_1
_geom_angle_atom_site_label_2
_geom_angle_atom_site_label_3
_geom_angle
_geom_angle_site_symmetry_1
_geom_angle_site_symmetry_3
_geom_angle_publ_flag
F1 Y1 F2 73.6(6) 1_554 . yes
F2 Y1 F4 124.7(8) . 1_655 yes
F2 Y1 F5 117.5(7) . 1_655 yes
F1 Y1 F2 111.4(7) 3_654 . yes
F2 Y1 F5 70.9(8) . 3_654 yes
F2 Y1 F2 75.6(7) . 3_655 yes
F2 Y1 F4 170.1(6) . 3_655 yes
F1 Y1 F4 73.5(4) 1_554 1_655 yes
F1 Y1 F5 156.2(6) 1_554 1_655 yes
F1 Y1 F1 74.2(9) 1_554 3_654 yes
F1 Y1 F5 91.1(8) 1_554 3_654 yes
F1 Y1 F2 126.7(7) 1_554 3_655 yes
F1 Y1 F4 113.2(5) 1_554 3_655 yes
F4 Y1 F5 83.3(6) 1_655 1_655 yes
F1 Y1 F4 100.7(5) 3_654 1_655 yes
F4 Y1 F5 66.7(6) 1_655 3_654 yes
F2 Y1 F4 157.2(8) 3_655 1_655 yes
F4 Y1 F4 65.1(8) 1_655 3_655 yes
F1 Y1 F5 116.3(8) 3_654 1_655 yes
F5 Y1 F5 74.5(6) 1_655 3_654 yes
F2 Y1 F5 77.2(8) 3_655 1_655 yes
F4 Y1 F5 59.3(4) 3_655 1_655 yes
F1 Y1 F5 163.2(7) 3_654 3_654 yes
F1 Y1 F2 78.2(7) 3_654 3_655 yes
F1 Y1 F4 65.4(4) 3_654 3_655 yes
F2 Y1 F5 117.9(7) 3_655 3_654 yes
F4 Y1 F5 115.1(6) 3_655 3_654 yes
F2 Y1 F4 94.6(7) 3_655 3_655 yes
F2 Y2 F3 74.5(8) . . yes
F2 Y2 F5 86.0(7) . . yes
F2 Y2 F6 106.5(8) . 1_455 yes
F2 Y2 F2 75.8(7) . 3_655 yes
F2 Y2 F3 119.1(10) . 3_655 yes
F2 Y2 F6 155.1(7) . 3_655 yes
F3 Y2 F5 152.9(8) . . yes
F3 Y2 F6 88.8(8) . 1_455 yes
F2 Y2 F3 119.3(9) 3_655 . yes
F3 Y2 F3 76.1(10) . 3_655 yes
F3 Y2 F6 130.3(8) . 3_655 yes
F5 Y2 F6 78.8(7) . 1_455 yes
F2 Y2 F5 72.2(8) 3_655 . yes
F3 Y2 F5 130.7(8) 3_655 . yes
F5 Y2 F6 71.1(6) . 3_655 yes
O2 Y2 O3 74.5(8) . . yes
O2 Y2 O5 86.0(7) . . yes
O3 Y2 O5 152.9(8) . . yes
F2 Y2 F6 150.6(8) 3_655 1_455 yes
F3 Y2 F6 124.9(8) 3_655 1_455 yes
F6 Y2 F6 79.1(7) 1_455 3_655 yes
F2 Y2 F3 74.1(8) 3_655 3_655 yes
F2 Y2 F6 87.7(7) 3_655 3_655 yes
F3 Y2 F6 72.5(9) 3_655 3_655 yes
F3 Y3 F6 68.9(8) . . yes
F3 Y3 F7 137.3(8) . 1_655 yes
F3 Y3 F7 74.7(9) . 3_654 yes
F3 Y3 F3 76.0(10) . 3_655 yes
F3 Y3 F3 118.9(11) . 6_655 yes
F3 Y3 F3 71.5(9) . 8_555 yes
F3 Y3 F6 132.2(9) . 8_555 yes
F6 Y3 F7 69.1(6) . 1_655 yes
F6 Y3 F7 69.9(5) . 3_654 yes
F3 Y3 F6 75.9(8) 3_655 . yes
F3 Y3 F6 148.2(9) 6_655 . yes
F3 Y3 F6 132.2(9) 8_555 . yes
F6 Y3 F6 123.8(8) . 8_555 yes
O3 Y3 O6 68.9(8) . . yes
F7 Y3 F7 83.8(10) 1_655 3_654 yes
F3 Y3 F7 101.2(9) 3_655 1_655 yes
F3 Y3 F7 101.2(9) 6_655 1_655 yes
F3 Y3 F7 137.3(8) 8_555 1_655 yes
F6 Y3 F7 69.1(6) 8_555 1_655 yes
F3 Y3 F7 141.0(7) 3_655 3_654 yes
F3 Y3 F7 141.0(7) 6_655 3_654 yes
F3 Y3 F7 74.7(9) 8_555 3_654 yes
F6 Y3 F7 69.9(5) 8_555 3_654 yes
F3 Y3 F3 76.6(10) 3_655 6_655 yes
F3 Y3 F3 118.9(11) 3_655 8_555 yes
F3 Y3 F6 148.2(9) 3_655 8_555 yes
F3 Y3 F3 76.0(10) 6_655 8_555 yes
F3 Y3 F6 75.9(8) 6_655 8_555 yes
F3 Y3 F6 68.9(8) 8_555 8_555 yes
Y1 F1 Y1 101.6(13) 1_556 2_656 yes
Y1 F1 Y1 104.01(18) 1_556 3_655 yes
Y1 F1 Y1 118.86(16) 1_556 4_555 yes
Y1 F1 Y1 118.86(16) 2_656 3_655 yes
Y1 F1 Y1 104.01(18) 2_656 4_555 yes
Y1 F1 Y1 110.0(14) 3_655 4_555 yes
Y1 F2 Y2 104.2(7) . . yes
Y1 F2 Y1 103.8(8) . 3_654 yes
Y1 F2 Y2 106.1(11) . 3_654 yes
Y1 F2 Y2 133.1(13) 3_654 . yes
Y2 F2 Y2 103.0(8) . 3_654 yes
Y1 F2 Y2 104.4(7) 3_654 3_654 yes
Y2 F3 Y3 100.5(11) . . yes
Y2 F3 Y2 104.2(10) . 3_654 yes
Y2 F3 Y3 131.2(13) . 3_654 yes
Y2 F3 Y3 106.6(11) 3_654 . yes
Y3 F3 Y3 104.9(10) . 3_654 yes
Y2 F3 Y3 107.4(12) 3_654 3_654 yes
Y1 F4 Y1 134.0(13) 1_455 2_655 yes
Y1 F4 Y1 108.7(3) 1_455 3_654 yes
Y1 F4 Y1 101.7(3) 1_455 4_454 yes
Y1 F4 Y1 101.7(3) 2_655 3_654 yes
Y1 F4 Y1 108.7(3) 2_655 4_454 yes
Y1 F4 Y1 95.8(8) 3_654 4_454 yes
Y1 F5 Y2 129.6(8) 1_455 . yes
Y1 F5 Y2 105.3(8) 3_655 . yes
Y1 F5 Y1 124.4(8) 1_455 3_655 yes
Y2 F6 Y3 123.8(8) 1_655 . yes
Y2 F6 Y3 99.3(8) 3_654 . yes
Y2 F6 Y2 130.3(8) 1_655 3_654 yes
Y3 F7 Y3 133.3(12) 1_455 3_655 yes
Y1 O1 Y1 101.6(13) 1_556 2_656 yes
Y1 O1 Y1 104.01(18) 1_556 3_655 yes
Y1 O1 Y1 118.86(16) 1_556 4_555 yes
Y1 O1 Y1 118.86(16) 2_656 3_655 yes
Y1 O1 Y1 104.01(18) 2_656 4_555 yes
Y1 O1 Y1 110.0(14) 3_655 4_555 yes
Y1 O2 Y2 104.2(7) . . yes
Y1 O2 Y1 103.8(8) . 3_654 yes
Y1 O2 Y2 106.1(11) . 3_654 yes
Y1 O2 Y2 133.1(13) 3_654 . yes
Y2 O2 Y2 103.0(8) . 3_654 yes
Y1 O2 Y2 104.4(7) 3_654 3_654 yes
Y2 O3 Y3 100.5(11) . . yes
Y2 O3 Y2 104.2(10) . 3_654 yes
Y2 O3 Y3 131.2(13) . 3_654 yes
Y2 O3 Y3 106.6(11) 3_654 . yes
Y3 O3 Y3 104.9(10) . 3_654 yes
Y2 O3 Y3 107.4(12) 3_654 3_654 yes
Y1 O4 Y1 134.0(13) 1_455 2_655 yes
Y1 O4 Y1 108.7(3) 1_455 3_654 yes
Y1 O4 Y1 101.7(3) 1_455 4_454 yes
Y1 O4 Y1 101.7(3) 2_655 3_654 yes
Y1 O4 Y1 108.7(3) 2_655 4_454 yes
Y1 O4 Y1 95.8(8) 3_654 4_454 yes
Y1 O5 Y2 129.6(8) 1_455 . yes
Y1 O5 Y2 105.3(8) 3_655 . yes
Y1 O5 Y1 124.4(8) 1_455 3_655 yes
Y2 O6 Y3 123.8(8) 1_655 . yes
Y2 O6 Y3 99.3(8) 3_654 . yes
Y2 O6 Y2 130.3(8) 1_655 3_654 yes
Y3 O7 Y3 133.3(12) 1_455 3_655 yes

loop_
_geom_bond_atom_site_label_1
_geom_bond_atom_site_label_2
_geom_bond_distance
_geom_bond_site_symmetry_2
_geom_bond_publ_flag
Y1 F2 2.35(2) . yes
Y1 O2 2.35(2) . yes
Y1 F1 2.36(2) 1_554 yes
Y1 F4 2.267(12) 1_655 yes
Y1 F5 2.29(2) 1_655 yes
Y1 F1 2.23(2) 3_654 yes
Y1 F5 2.394(18) 3_654 yes
Y1 F2 2.25(2) 3_655 yes
Y1 F4 2.811(19) 3_655 yes
Y2 F2 2.24(2) . yes
Y2 F3 2.31(3) . yes
Y2 F5 2.330(19) . yes
Y2 O2 2.24(2) . yes
Y2 O3 2.31(3) . yes
Y2 O5 2.330(19) . yes
Y2 F6 2.24(2) 1_455 yes
Y2 F2 2.34(2) 3_655 yes
Y2 F3 2.23(3) 3_655 yes
Y2 F6 2.356(18) 3_655 yes
Y3 F3 2.34(3) . yes
Y3 F6 2.455(18) . yes
Y3 O3 2.34(3) . yes
Y3 O6 2.455(18) . yes
Y3 F7 2.26(3) 1_655 yes
Y3 F7 2.26(3) 3_654 yes
Y3 F3 2.21(3) 3_655 yes
Y3 F3 2.21(3) 6_655 yes
Y3 F3 2.34(3) 8_555 yes
Y3 F6 2.455(18) 8_555 yes

loop_
_geom_torsion_atom_site_label_1
_geom_torsion_atom_site_label_2
_geom_torsion_atom_site_label_3
_geom_torsion_atom_site_label_4
_geom_torsion
_geom_torsion_site_symmetry_1
_geom_torsion_site_symmetry_3
_geom_torsion_site_symmetry_4
_geom_torsion_publ_flag
F1 Y1 F2 Y2 136.6(11) 1_554 . . no
F4 Y1 F2 Y2 -167.8(5) 1_655 . . no
F5 Y1 F2 Y2 -66.3(11) 1_655 . . no
F5 Y1 F2 Y1 151.8(7) 1_655 . 3_654 no
F5 Y1 F2 Y2 42.0(9) 1_655 . 3_654 no
F1 Y1 F2 Y2 71.4(11) 3_654 . . no
F5 Y1 F2 Y2 -126.3(10) 3_654 . . no
F5 Y1 F2 Y1 91.7(9) 3_654 . 3_654 no
F5 Y1 F2 Y2 -18.0(6) 3_654 . 3_654 no
F2 Y1 F2 Y2 0.6(9) 3_655 . . no
F2 Y1 F2 Y1 -141.4(11) 3_655 . 3_654 no
F2 Y1 F2 Y2 108.9(9) 3_655 . 3_654 no
F2 Y1 F5 Y2 -30.1(13) . 1_655 1_655 no
F2 Y1 F5 Y2 18.1(7) . 3_654 3_654 no
F2 Y1 F2 Y2 -0.6(9) . 3_655 . no
F2 Y1 F2 Y1 110.4(10) . 3_655 3_655 no
F2 Y1 F2 Y2 -124.5(13) . 3_655 3_655 no
F5 Y1 F2 Y2 122.6(9) 1_655 3_655 . no
F5 Y1 F2 Y2 58.1(12) 3_654 3_655 . no
F3 Y2 F2 Y1 125.8(12) . . . no
F3 Y2 F2 Y1 -109.2(13) . . 3_654 no
F3 Y2 F2 Y2 15.2(9) . . 3_654 no
F5 Y2 F2 Y1 -73.2(9) . . . no
F5 Y2 F2 Y1 51.7(12) . . 3_654 no
F5 Y2 F2 Y2 176.2(9) . . 3_654 no
F6 Y2 F2 Y1 -150.2(8) 1_455 . . no
F6 Y2 F2 Y1 -25.3(13) 1_455 . 3_654 no
F6 Y2 F2 Y2 99.2(9) 1_455 . 3_654 no
F2 Y2 F2 Y1 -0.6(9) 3_655 . . no
F2 Y2 F2 Y1 124.3(13) 3_655 . 3_654 no
F2 Y2 F2 Y2 -111.2(10) 3_655 . 3_654 no
F3 Y2 F2 Y1 61.8(12) 3_655 . . no
F3 Y2 F2 Y1 -173.2(11) 3_655 . 3_654 no
F3 Y2 F2 Y2 -48.8(12) 3_655 . 3_654 no
F6 Y2 F2 Y1 -50(2) 3_655 . . no
F6 Y2 F2 Y1 75(2) 3_655 . 3_654 no
F6 Y2 F2 Y2 -161.1(15) 3_655 . 3_654 no
F2 Y2 F3 Y3 -126.4(11) . . . no
F2 Y2 F3 Y2 -16.1(10) . . 3_654 no
F2 Y2 F3 Y3 113.0(17) . . 3_654 no
F5 Y2 F3 Y3 -171.9(13) . . . no
F5 Y2 F3 Y2 -62(2) . . 3_654 no
F5 Y2 F3 Y3 68(3) . . 3_654 no
F6 Y2 F3 Y3 126.1(9) 1_455 . . no
F6 Y2 F3 Y2 -123.6(10) 1_455 . 3_654 no
F2 Y2 F3 Y3 -62.9(12) 3_655 . . no
F2 Y2 F3 Y2 47.4(13) 3_655 . 3_654 no
F3 Y2 F3 Y3 -0.4(10) 3_655 . . no
F3 Y2 F3 Y2 109.9(12) 3_655 . 3_654 no
F6 Y2 F3 Y3 51.6(14) 3_655 . . no
F6 Y2 F3 Y2 161.9(8) 3_655 . 3_654 no
F2 Y2 F5 Y1 -75.9(11) . . 1_455 no
F2 Y2 F5 Y1 94.4(8) . . 3_655 no
F3 Y2 F5 Y1 -32(2) . . 1_455 no
F3 Y2 F5 Y1 137.9(17) . . 3_655 no
F6 Y2 F5 Y1 31.9(10) 1_455 . 1_455 no
F6 Y2 F5 Y1 -157.9(8) 1_455 . 3_655 no
F2 Y2 F5 Y1 -152.3(12) 3_655 . 1_455 no
F2 Y2 F5 Y1 18.0(7) 3_655 . 3_655 no
F3 Y2 F5 Y1 158.6(11) 3_655 . 1_455 no
F3 Y2 F5 Y1 -31.1(13) 3_655 . 3_655 no
F6 Y2 F5 Y1 114.1(12) 3_655 . 1_455 no
F6 Y2 F5 Y1 -75.7(7) 3_655 . 3_655 no
F2 Y2 F2 Y1 0.6(9) . 3_655 . no
F2 Y2 F2 Y1 -108.7(9) . 3_655 3_655 no
F2 Y2 F2 Y2 142.2(11) . 3_655 3_655 no
F3 Y2 F2 Y1 -62.2(12) . 3_655 . no
F3 Y2 F2 Y1 -171.4(8) . 3_655 3_655 no
F3 Y2 F2 Y2 79.4(11) . 3_655 3_655 no
F5 Y2 F2 Y1 90.9(9) . 3_655 . no
F5 Y2 F2 Y1 -18.4(7) . 3_655 3_655 no
F5 Y2 F2 Y2 -127.6(10) . 3_655 3_655 no
F6 Y2 F2 Y1 99.2(14) 1_455 3_655 . no
F3 Y2 F2 Y1 -125.7(12) 3_655 3_655 . no
F6 Y2 F2 Y1 161.8(9) 3_655 3_655 . no
F2 Y2 F3 Y3 63.6(13) . 3_655 . no
F2 Y2 F3 Y2 -78.7(12) . 3_655 3_655 no
F3 Y2 F3 Y3 0.4(10) . 3_655 . no
F3 Y2 F3 Y2 -141.9(12) . 3_655 3_655 no
F5 Y2 F3 Y3 175.3(8) . 3_655 . no
F5 Y2 F3 Y2 33.0(16) . 3_655 3_655 no
F6 Y3 F3 Y2 80.4(9) . . . no
F6 Y3 F3 Y2 -28.0(9) . . 3_654 no
F6 Y3 F3 Y3 -141.7(12) . . 3_654 no
F7 Y3 F3 Y2 91.8(14) 1_655 . . no
F7 Y3 F3 Y2 154.4(10) 3_654 . . no
F3 Y3 F3 Y2 0.4(10) 3_655 . . no
F3 Y3 F3 Y2 -65.4(13) 6_655 . . no
F3 Y3 F3 Y2 -127.0(12) 8_555 . . no
F6 Y3 F3 Y2 -162.5(8) 8_555 . . no
F3 Y3 F6 Y2 179.4(12) . . 1_655 no
F3 Y3 F6 Y2 25.6(9) . . 3_654 no
F3 Y3 F3 Y2 -0.4(10) . 3_655 . no
F6 Y3 F3 Y2 -71.7(10) . 3_655 . no
